data_4302535
loop_
_publ_author_name
'Jean-Claude G. B\"unzli'
'Nail M. Shavaleev'
'Rosario Scopelliti'
'Fr\'ed\'eric Gumy'

_publ_contact_author_address
;Ecole polytechnique f\'ed\'erale de Lausanne
Institut des sciences et ing\'enierie chimiques
EPFL SB ISIC LCSL
BCH 1402 (B\^at. BCH)
CH-1015 Lausanne
Switzerland
;
_publ_contact_author_email jean-claude.bunzli@epfl.ch
_publ_contact_author_fax '+41 21 693 98 25'
_publ_contact_author_name 'Jean-Claude B\"unzli'
_publ_contact_author_phone '+41 21 693 98 21'
_publ_section_title
;
Benzothiazole- and Benzoxazole-Substituted Pyridine-2-Carboxylates as
Efficient Sensitizers of Europium Luminescence
;
_journal_name_full 'Inorganic Chemistry'
_journal_page_first 6178
_journal_page_last 6191
_journal_paper_doi 10.1021/ic9005136
_journal_volume 48
_journal_year 2009
_chemical_formula_moiety 'C39 H25 Gd N6 O11, C2 H3 N'
_chemical_formula_sum 'C41 H28 Gd N7 O11'
_chemical_formula_weight 951.95
_chemical_name_systematic
; 
 ? 
;
_space_group_IT_number 2
_symmetry_cell_setting triclinic
_symmetry_space_group_name_Hall '-P 1'
_symmetry_space_group_name_H-M 'P -1'
_atom_sites_solution_hydrogens geom
_atom_sites_solution_primary direct
_atom_sites_solution_secondary difmap
_audit_creation_method SHELXL-97
_cell_angle_alpha 60.644(15)
_cell_angle_beta 66.243(14)
_cell_angle_gamma 89.518(12)
_cell_formula_units_Z 2
_cell_length_a 12.0406(18)
_cell_length_b 14.148(2)
_cell_length_c 14.241(2)
_cell_measurement_reflns_used 2542
_cell_measurement_temperature 140(2)
_cell_measurement_theta_max 27.6079
_cell_measurement_theta_min 2.8294
_cell_volume 1880.1(7)
_computing_cell_refinement
; 
CrysAlis RED, Oxford Diffraction Ltd., 
Version 1.171.32.24 (release 21-04-2008 CrysAlis171 .NET) 
(compiled Apr 21 2008,18:23:10) 
;
_computing_data_collection
; 
CrysAlis CCD, Oxford Diffraction Ltd., 
Version 1.171.32.24 (release 21-04-2008 CrysAlis171 .NET) 
(compiled Apr 21 2008,18:23:10) 
;
_computing_data_reduction
; 
CrysAlis RED, Oxford Diffraction Ltd., 
Version 1.171.32.24 (release 21-04-2008 CrysAlis171 .NET) 
(compiled Apr 21 2008,18:23:10) 
;
_computing_molecular_graphics 'Bruker SHELXTL'
_computing_publication_material 'Bruker SHELXTL'
_computing_structure_refinement 'SHELXL-97 (Sheldrick, 1997)'
_computing_structure_solution 'SHELXS-97 (Sheldrick, 1990)'
_diffrn_ambient_temperature 140(2)
_diffrn_detector_area_resol_mean 8.2812
_diffrn_measured_fraction_theta_full 0.993
_diffrn_measured_fraction_theta_max 0.993
_diffrn_measurement_device_type 'Oxford Diffraction, KM4/Sapphire CCD'
_diffrn_measurement_method 'phi and omega scans'
_diffrn_radiation_monochromator graphite
_diffrn_radiation_source 'fine-focus sealed tube'
_diffrn_radiation_type MoK\a
_diffrn_radiation_wavelength 0.71073
_diffrn_reflns_av_R_equivalents 0.1491
_diffrn_reflns_av_sigmaI/netI 0.3198
_diffrn_reflns_limit_h_max 14
_diffrn_reflns_limit_h_min -14
_diffrn_reflns_limit_k_max 17
_diffrn_reflns_limit_k_min -17
_diffrn_reflns_limit_l_max 17
_diffrn_reflns_limit_l_min -17
_diffrn_reflns_number 16709
_diffrn_reflns_theta_full 26.02
_diffrn_reflns_theta_max 26.02
_diffrn_reflns_theta_min 2.84
_exptl_absorpt_coefficient_mu 1.839
_exptl_absorpt_correction_T_max 1.00000
_exptl_absorpt_correction_T_min 0.74604
_exptl_absorpt_correction_type multi-scan
_exptl_absorpt_process_details
; 
CrysAlis RED, Oxford Diffraction Ltd., 
Version 1.171.32.24 (release 21-04-2008 CrysAlis171 .NET) 
(compiled Apr 21 2008,18:23:10) 
Empirical absorption correction using spherical harmonics, 
 implemented in SCALE3 ABSPACK scaling algorithm. 
;
_exptl_crystal_colour colourless
_exptl_crystal_density_diffrn 1.682
_exptl_crystal_density_method 'not measured'
_exptl_crystal_description prismatic
_exptl_crystal_F_000 950
_exptl_crystal_size_max 0.14
_exptl_crystal_size_mid 0.14
_exptl_crystal_size_min 0.12
_refine_diff_density_max 1.675
_refine_diff_density_min -0.946
_refine_diff_density_rms 0.187
_refine_ls_extinction_method none
_refine_ls_goodness_of_fit_ref 0.855
_refine_ls_hydrogen_treatment riding
_refine_ls_matrix_type full
_refine_ls_number_parameters 581
_refine_ls_number_reflns 7354
_refine_ls_number_restraints 300
_refine_ls_restrained_S_all 0.841
_refine_ls_R_factor_all 0.1725
_refine_ls_R_factor_gt 0.0788
_refine_ls_shift/su_max 0.000
_refine_ls_shift/su_mean 0.000
_refine_ls_structure_factor_coef Fsqd
_refine_ls_weighting_details 'calc w=1/[\s^2^(Fo^2^)+(0.0330P)^2^+0.0000P] where P=(Fo^2^+2Fc^2^)/3'
_refine_ls_weighting_scheme calc
_refine_ls_wR_factor_gt 0.1105
_refine_ls_wR_factor_ref 0.1313
_reflns_number_gt 3549
_reflns_number_total 7354
_reflns_threshold_expression >2sigma(I)
_cod_data_source_file ic9005136_si_001_04.cif
_cod_data_source_block '[Gd(L)3(H2O)2)]'
_cod_depositor_comments
;
The following automatic conversions were performed:
'_symmetry_cell_setting' value 'Triclinic' changed to 'triclinic'
according to '/home/saulius/struct/CIF-dictionaries/cif_core.dic'
dictionary named 'cif_core.dic' version 2.4.1 from 2010-06-29.

Automatic conversion script
Id: cif_fix_enum 1527 2010-12-29 10:47:43Z saulius 
;
_cod_original_cell_volume 1880.1(5)
_cod_database_code 4302535

loop_
_symmetry_equiv_pos_as_xyz
'x, y, z'
'-x, -y, -z'

loop_
_atom_site_label
_atom_site_type_symbol
_atom_site_fract_x
_atom_site_fract_y
_atom_site_fract_z
_atom_site_U_iso_or_equiv
_atom_site_adp_type
_atom_site_occupancy
_atom_site_symmetry_multiplicity
_atom_site_calc_flag
_atom_site_refinement_flags
_atom_site_disorder_assembly
_atom_site_disorder_group
Gd1 Gd 0.13475(6) 0.13332(5) 0.13902(6) 0.01683(17) Uani 1 1 d . . .
O1 O -0.0303(6) 0.0487(5) 0.1350(6) 0.0237(18) Uani 1 1 d . . .
O2 O -0.1397(6) -0.0889(5) 0.1525(6) 0.0251(19) Uani 1 1 d . . .
O3 O 0.4448(7) -0.0749(6) 0.1508(6) 0.029(2) Uani 1 1 d . . .
O4 O 0.0719(6) -0.0262(5) 0.3352(6) 0.0226(18) Uani 1 1 d . . .
O5 O -0.0657(7) -0.1444(6) 0.5307(6) 0.028(2) Uani 1 1 d . . .
O6 O -0.1636(7) 0.3483(6) 0.1190(7) 0.0233(19) Uani 1 1 d . . .
O7 O 0.2797(6) 0.3040(6) 0.0028(6) 0.035(2) Uani 1 1 d . . .
O8 O 0.3838(6) 0.3890(5) 0.0496(6) 0.0269(19) Uani 1 1 d . . .
O9 O 0.4309(7) 0.3043(6) -0.3441(7) 0.046(2) Uani 1 1 d . . .
O10 O 0.1836(6) 0.2095(5) 0.2399(6) 0.0262(18) Uani 1 1 d D . .
H10A H 0.109(5) 0.198(6) 0.309(5) 0.039 Uiso 1 1 d D . .
H10B H 0.231(6) 0.288(3) 0.189(6) 0.039 Uiso 1 1 d D . .
O11 O 0.2230(6) 0.1876(6) -0.0690(6) 0.0283(19) Uani 1 1 d D . .
H11A H 0.218(7) 0.139(6) -0.098(7) 0.042 Uiso 1 1 d D . .
H11B H 0.304(4) 0.240(6) -0.118(7) 0.042 Uiso 1 1 d D . .
N1 N 0.1572(7) -0.0433(6) 0.1286(7) 0.018(2) Uani 1 1 d . . .
N2 N 0.3423(7) 0.0594(6) 0.1391(7) 0.017(2) Uani 1 1 d . . .
N3 N -0.0750(8) 0.1119(7) 0.3061(7) 0.020(2) Uani 1 1 d . . .
N4 N 0.0079(8) 0.2818(7) 0.0731(8) 0.022(2) Uani 1 1 d . . .
N5 N 0.4700(8) 0.3640(7) -0.2062(9) 0.032(2) Uani 1 1 d . . .
N6 N 0.6121(8) 0.4182(7) -0.5091(8) 0.030(2) Uani 1 1 d . . .
C1 C -0.0460(10) -0.0402(9) 0.1385(9) 0.021(2) Uani 1 1 d U . .
C2 C 0.0658(10) -0.0957(8) 0.1307(9) 0.020(2) Uani 1 1 d U . .
C3 C 0.0681(10) -0.1911(8) 0.1262(8) 0.021(2) Uani 1 1 d U . .
H3 H 0.0019 -0.2238 0.1233 0.026 Uiso 1 1 calc R . .
C4 C 0.1694(10) -0.2374(8) 0.1260(9) 0.025(2) Uani 1 1 d U . .
H4 H 0.1731 -0.3041 0.1250 0.030 Uiso 1 1 calc R . .
C5 C 0.2651(10) -0.1865(8) 0.1273(9) 0.022(2) Uani 1 1 d U . .
H5 H 0.3357 -0.2173 0.1264 0.027 Uiso 1 1 calc R . .
C6 C 0.2581(9) -0.0908(8) 0.1298(9) 0.022(2) Uani 1 1 d U . .
C7 C 0.3462(10) -0.0307(8) 0.1368(9) 0.019(2) Uani 1 1 d U . .
C8 C 0.4426(9) 0.0790(8) 0.1582(9) 0.019(2) Uani 1 1 d U . .
C9 C 0.4865(9) 0.1627(9) 0.1675(9) 0.027(2) Uani 1 1 d U . .
H9 H 0.4465 0.2221 0.1619 0.033 Uiso 1 1 calc R . .
C10 C 0.5919(9) 0.1551(9) 0.1854(9) 0.029(3) Uani 1 1 d U . .
H10 H 0.6236 0.2103 0.1937 0.035 Uiso 1 1 calc R . .
C11 C 0.6528(9) 0.0708(9) 0.1916(9) 0.026(2) Uani 1 1 d U . .
H11 H 0.7252 0.0698 0.2034 0.031 Uiso 1 1 calc R . .
C12 C 0.6107(9) -0.0117(9) 0.1812(9) 0.025(2) Uani 1 1 d U . .
H12 H 0.6509 -0.0708 0.1861 0.030 Uiso 1 1 calc R . .
C13 C 0.5048(9) -0.0028(9) 0.1629(9) 0.021(2) Uani 1 1 d U . .
C14 C -0.0286(11) -0.0536(9) 0.4303(11) 0.026(3) Uani 1 1 d U . .
C15 C -0.1145(9) 0.0256(8) 0.4169(10) 0.015(2) Uani 1 1 d U . .
C16 C -0.2290(10) 0.0057(9) 0.5151(10) 0.028(3) Uani 1 1 d U . .
H16 H -0.2549 -0.0580 0.5941 0.033 Uiso 1 1 calc R . .
C17 C -0.3024(10) 0.0824(9) 0.4923(10) 0.031(3) Uani 1 1 d U . .
H17 H -0.3786 0.0734 0.5564 0.037 Uiso 1 1 calc R . .
C18 C -0.2638(10) 0.1711(9) 0.3765(10) 0.030(3) Uani 1 1 d U . .
H18 H -0.3140 0.2230 0.3585 0.036 Uiso 1 1 calc R . .
C19 C -0.1507(10) 0.1839(9) 0.2864(10) 0.023(2) Uani 1 1 d U . .
C20 C -0.0991(10) 0.2707(9) 0.1590(10) 0.022(3) Uani 1 1 d U . .
C21 C 0.0162(9) 0.3742(8) -0.0388(10) 0.018(2) Uani 1 1 d U . .
C22 C 0.1046(10) 0.4225(8) -0.1552(10) 0.024(2) Uani 1 1 d U . .
H22 H 0.1772 0.3949 -0.1762 0.029 Uiso 1 1 calc R . .
C23 C 0.0853(10) 0.5144(8) -0.2433(10) 0.027(2) Uani 1 1 d U . .
H23 H 0.1447 0.5513 -0.3263 0.033 Uiso 1 1 calc R . .
C24 C -0.0247(10) 0.5515(8) -0.2063(10) 0.024(2) Uani 1 1 d U . .
H24 H -0.0362 0.6145 -0.2672 0.028 Uiso 1 1 calc R . .
C25 C -0.1164(10) 0.5030(8) -0.0883(10) 0.023(2) Uani 1 1 d U . .
H25 H -0.1910 0.5275 -0.0661 0.028 Uiso 1 1 calc R . .
C26 C -0.0887(10) 0.4132(9) -0.0035(11) 0.023(2) Uani 1 1 d U . .
C27 C 0.3771(11) 0.3609(8) -0.0172(10) 0.022(2) Uani 1 1 d U . .
C28 C 0.4888(10) 0.3922(9) -0.1324(10) 0.029(3) Uani 1 1 d U . .
C29 C 0.6018(10) 0.4521(8) -0.1686(10) 0.029(3) Uani 1 1 d U . .
H29 H 0.6121 0.4722 -0.1175 0.035 Uiso 1 1 calc R . .
C30 C 0.7019(11) 0.4838(9) -0.2794(10) 0.034(3) Uani 1 1 d U . .
H30 H 0.7816 0.5214 -0.3016 0.041 Uiso 1 1 calc R . .
C31 C 0.6858(11) 0.4609(10) -0.3575(12) 0.041(3) Uani 1 1 d U . .
H31 H 0.7514 0.4853 -0.4358 0.049 Uiso 1 1 calc R . .
C32 C 0.5681(11) 0.3999(9) -0.3149(11) 0.032(3) Uani 1 1 d U . .
C33 C 0.5396(11) 0.3753(9) -0.3936(11) 0.032(3) Uani 1 1 d U . .
C34 C 0.5446(11) 0.3713(9) -0.5435(10) 0.030(3) Uani 1 1 d U . .
C35 C 0.5703(11) 0.3846(9) -0.6540(10) 0.035(3) Uani 1 1 d U . .
H35 H 0.6457 0.4322 -0.7249 0.042 Uiso 1 1 calc R . .
C36 C 0.4836(11) 0.3271(9) -0.6568(11) 0.038(3) Uani 1 1 d U . .
H36 H 0.4988 0.3351 -0.7314 0.045 Uiso 1 1 calc R . .
C37 C 0.3744(12) 0.2577(10) -0.5550(11) 0.047(3) Uani 1 1 d U . .
H37 H 0.3168 0.2193 -0.5620 0.057 Uiso 1 1 calc R . .
C38 C 0.3441(13) 0.2410(10) -0.4417(11) 0.055(3) Uani 1 1 d U . .
H38 H 0.2685 0.1935 -0.3711 0.066 Uiso 1 1 calc R . .
C39 C 0.4352(12) 0.3007(9) -0.4428(11) 0.037(3) Uani 1 1 d U . .
C40A C 0.035(2) -0.316(3) 0.451(4) 0.062(9) Uani 0.48(2) 1 d PDU A 1
H40A H -0.0270 -0.3423 0.5343 0.093 Uiso 0.48(2) 1 calc PR A 1
H40B H 0.0385 -0.3777 0.4376 0.093 Uiso 0.48(2) 1 calc PR A 1
H40C H 0.0115 -0.2560 0.3942 0.093 Uiso 0.48(2) 1 calc PR A 1
C41A C 0.158(3) -0.273(4) 0.431(5) 0.051(8) Uani 0.48(2) 1 d PDU A 1
N7A N 0.252(2) -0.233(2) 0.411(2) 0.062(8) Uani 0.48(2) 1 d PDU A 1
C40B C 0.163(3) -0.254(3) 0.448(5) 0.046(9) Uani 0.52(2) 1 d PDU A 2
H40D H 0.1343 -0.2641 0.5277 0.068 Uiso 0.52(2) 1 calc PR A 2
H40E H 0.1661 -0.1769 0.3896 0.068 Uiso 0.52(2) 1 calc PR A 2
H40F H 0.2461 -0.2684 0.4211 0.068 Uiso 0.52(2) 1 calc PR A 2
C41B C 0.075(3) -0.331(3) 0.455(4) 0.050(7) Uani 0.52(2) 1 d PDU A 2
N7B N 0.008(2) -0.409(2) 0.485(2) 0.082(8) Uani 0.52(2) 1 d PDU A 2

loop_
_atom_site_aniso_label
_atom_site_aniso_U_11
_atom_site_aniso_U_22
_atom_site_aniso_U_33
_atom_site_aniso_U_23
_atom_site_aniso_U_13
_atom_site_aniso_U_12
Gd1 0.0139(3) 0.0188(3) 0.0237(3) -0.0132(3) -0.0113(3) 0.0062(2)
O1 0.023(4) 0.013(4) 0.028(5) -0.008(4) -0.009(4) 0.003(3)
O2 0.024(5) 0.027(5) 0.031(5) -0.017(4) -0.016(4) -0.003(4)
O3 0.024(5) 0.033(5) 0.038(6) -0.021(5) -0.020(5) 0.019(4)
O4 0.019(5) 0.026(4) 0.022(5) -0.010(4) -0.012(4) 0.012(4)
O5 0.036(5) 0.020(5) 0.023(5) -0.006(4) -0.015(5) 0.006(4)
O6 0.028(5) 0.028(5) 0.034(5) -0.021(4) -0.027(5) 0.016(4)
O7 0.021(5) 0.056(6) 0.034(5) -0.032(5) -0.007(4) 0.000(4)
O8 0.025(5) 0.025(5) 0.029(5) -0.011(4) -0.016(4) 0.005(4)
O9 0.041(6) 0.044(6) 0.035(6) -0.010(5) -0.016(5) -0.008(5)
O10 0.024(5) 0.025(4) 0.023(5) -0.011(4) -0.008(4) 0.001(4)
O11 0.028(5) 0.030(5) 0.031(5) -0.024(4) -0.008(4) -0.003(4)
N1 0.012(5) 0.026(5) 0.013(5) -0.013(5) 0.001(4) 0.004(4)
N2 0.009(5) 0.016(5) 0.021(5) -0.006(5) -0.006(5) 0.002(4)
N3 0.030(6) 0.021(5) 0.024(6) -0.014(5) -0.023(5) 0.013(5)
N4 0.034(6) 0.017(5) 0.027(6) -0.015(5) -0.019(5) 0.014(5)
N5 0.018(6) 0.017(5) 0.037(7) -0.003(5) -0.008(6) 0.005(4)
N6 0.029(6) 0.023(6) 0.026(6) -0.010(5) -0.006(5) -0.003(5)
C1 0.024(6) 0.021(6) 0.022(6) -0.014(5) -0.013(5) 0.002(5)
C2 0.026(5) 0.017(5) 0.023(5) -0.012(4) -0.016(4) 0.006(4)
C3 0.028(5) 0.019(5) 0.026(5) -0.010(4) -0.022(4) 0.008(4)
C4 0.035(6) 0.021(5) 0.031(5) -0.017(4) -0.020(5) 0.011(4)
C5 0.025(5) 0.022(5) 0.028(5) -0.009(4) -0.024(4) 0.011(4)
C6 0.019(5) 0.021(5) 0.024(5) -0.007(4) -0.014(4) 0.005(4)
C7 0.022(6) 0.015(6) 0.023(6) -0.008(5) -0.016(5) 0.014(5)
C8 0.013(4) 0.030(5) 0.025(4) -0.018(4) -0.015(4) 0.009(4)
C9 0.018(5) 0.034(5) 0.033(5) -0.014(4) -0.019(4) 0.013(4)
C10 0.019(5) 0.038(5) 0.032(5) -0.014(5) -0.019(5) 0.006(4)
C11 0.017(5) 0.038(6) 0.031(5) -0.018(5) -0.019(4) 0.016(4)
C12 0.020(5) 0.033(5) 0.030(5) -0.022(4) -0.013(4) 0.017(4)
C13 0.019(5) 0.033(5) 0.026(5) -0.022(4) -0.014(4) 0.011(4)
C14 0.025(6) 0.032(6) 0.027(6) -0.022(5) -0.009(5) 0.006(5)
C15 0.018(5) 0.021(5) 0.022(5) -0.019(4) -0.013(4) 0.008(4)
C16 0.025(5) 0.034(5) 0.024(5) -0.015(5) -0.011(5) 0.009(4)
C17 0.026(5) 0.045(6) 0.028(5) -0.027(5) -0.009(5) 0.011(5)
C18 0.031(6) 0.039(6) 0.028(6) -0.022(5) -0.014(5) 0.015(5)
C19 0.027(5) 0.033(5) 0.027(5) -0.028(4) -0.013(5) 0.011(5)
C20 0.026(5) 0.026(5) 0.030(5) -0.027(4) -0.013(5) 0.010(4)
C21 0.017(5) 0.016(5) 0.027(5) -0.015(4) -0.012(4) 0.003(4)
C22 0.027(5) 0.019(5) 0.030(5) -0.013(4) -0.016(5) 0.011(4)
C23 0.030(5) 0.021(5) 0.030(5) -0.010(4) -0.018(5) 0.008(4)
C24 0.031(6) 0.016(5) 0.032(5) -0.012(4) -0.022(5) 0.013(4)
C25 0.029(5) 0.018(5) 0.033(5) -0.018(4) -0.016(5) 0.011(4)
C26 0.019(5) 0.022(5) 0.036(6) -0.016(4) -0.017(5) -0.001(4)
C27 0.032(6) 0.020(6) 0.030(6) -0.015(5) -0.026(5) 0.015(5)
C28 0.028(6) 0.026(5) 0.038(6) -0.014(5) -0.024(5) 0.012(5)
C29 0.025(5) 0.032(5) 0.042(6) -0.023(5) -0.021(5) 0.011(5)
C30 0.023(5) 0.037(5) 0.042(6) -0.018(5) -0.017(5) 0.009(5)
C31 0.026(6) 0.039(6) 0.044(6) -0.014(5) -0.014(5) 0.007(5)
C32 0.029(6) 0.029(5) 0.031(6) -0.011(5) -0.015(5) 0.012(5)
C33 0.032(7) 0.030(6) 0.027(7) -0.012(5) -0.011(6) 0.011(5)
C34 0.033(6) 0.036(6) 0.023(6) -0.021(5) -0.008(5) 0.010(5)
C35 0.037(6) 0.041(6) 0.032(5) -0.021(5) -0.017(5) 0.014(5)
C36 0.044(6) 0.037(6) 0.034(6) -0.020(5) -0.018(5) 0.005(5)
C37 0.055(7) 0.046(6) 0.031(6) -0.013(5) -0.021(5) -0.007(5)
C38 0.061(7) 0.049(6) 0.027(6) -0.006(5) -0.016(6) -0.011(6)
C39 0.048(6) 0.033(6) 0.025(6) -0.012(5) -0.017(5) 0.002(5)
C40A 0.057(14) 0.055(13) 0.051(11) -0.031(11) -0.001(13) 0.025(13)
C41A 0.048(12) 0.055(12) 0.046(10) -0.025(10) -0.021(12) 0.023(10)
N7A 0.060(14) 0.061(13) 0.054(12) -0.015(10) -0.035(13) 0.022(12)
C40B 0.040(12) 0.046(13) 0.050(12) -0.018(11) -0.030(12) 0.028(11)
C41B 0.053(13) 0.053(12) 0.045(9) -0.030(10) -0.020(11) 0.020(10)
N7B 0.057(14) 0.071(14) 0.065(12) -0.022(12) -0.002(12) 0.008(12)

loop_
_atom_type_symbol
_atom_type_description
_atom_type_scat_dispersion_real
_atom_type_scat_dispersion_imag
_atom_type_scat_source
C C 0.0033 0.0016 'International Tables Vol C Tables 4.2.6.8 and 6.1.1.4'
H H 0.0000 0.0000 'International Tables Vol C Tables 4.2.6.8 and 6.1.1.4'
N N 0.0061 0.0033 'International Tables Vol C Tables 4.2.6.8 and 6.1.1.4'
O O 0.0106 0.0060 'International Tables Vol C Tables 4.2.6.8 and 6.1.1.4'
Gd Gd -0.1653 3.9035 'International Tables Vol C Tables 4.2.6.8 and 6.1.1.4'

loop_
_geom_angle_atom_site_label_1
_geom_angle_atom_site_label_2
_geom_angle_atom_site_label_3
_geom_angle
_geom_angle_site_symmetry_1
_geom_angle_site_symmetry_3
_geom_angle_publ_flag
O7 Gd1 O1 132.7(2) . . ?
O7 Gd1 O4 140.2(2) . . ?
O1 Gd1 O4 87.0(2) . . ?
O7 Gd1 O11 65.2(2) . . ?
O1 Gd1 O11 78.0(2) . . ?
O4 Gd1 O11 141.0(2) . . ?
O7 Gd1 O10 67.9(2) . . ?
O1 Gd1 O10 144.1(2) . . ?
O4 Gd1 O10 77.5(2) . . ?
O11 Gd1 O10 132.6(2) . . ?
O7 Gd1 N3 120.9(2) . . ?
O1 Gd1 N3 70.4(2) . . ?
O4 Gd1 N3 63.9(2) . . ?
O11 Gd1 N3 138.6(2) . . ?
O10 Gd1 N3 73.7(2) . . ?
O7 Gd1 N1 124.8(2) . . ?
O1 Gd1 N1 63.0(2) . . ?
O4 Gd1 N1 69.7(2) . . ?
O11 Gd1 N1 71.4(2) . . ?
O10 Gd1 N1 136.1(2) . . ?
N3 Gd1 N1 114.1(2) . . ?
O7 Gd1 N4 74.1(3) . . ?
O1 Gd1 N4 72.7(2) . . ?
O4 Gd1 N4 126.9(3) . . ?
O11 Gd1 N4 82.6(3) . . ?
O10 Gd1 N4 91.0(2) . . ?
N3 Gd1 N4 63.1(3) . . ?
N1 Gd1 N4 132.0(3) . . ?
O7 Gd1 N2 81.6(2) . . ?
O1 Gd1 N2 126.0(2) . . ?
O4 Gd1 N2 73.6(2) . . ?
O11 Gd1 N2 86.5(2) . . ?
O10 Gd1 N2 80.5(2) . . ?
N3 Gd1 N2 133.8(2) . . ?
N1 Gd1 N2 63.0(2) . . ?
N4 Gd1 N2 155.8(2) . . ?
C1 O1 Gd1 129.4(6) . . ?
C13 O3 C7 103.7(7) . . ?
C14 O4 Gd1 126.5(7) . . ?
C20 O6 C26 103.8(8) . . ?
C27 O7 Gd1 142.8(7) . . ?
C33 O9 C39 102.9(9) . . ?
Gd1 O10 H10A 111(5) . . ?
Gd1 O10 H10B 116(5) . . ?
H10A O10 H10B 111(3) . . ?
Gd1 O11 H11A 126(5) . . ?
Gd1 O11 H11B 112(5) . . ?
H11A O11 H11B 112(3) . . ?
C2 N1 C6 117.8(8) . . ?
C2 N1 Gd1 119.3(6) . . ?
C6 N1 Gd1 122.8(6) . . ?
C7 N2 C8 106.2(8) . . ?
C7 N2 Gd1 113.8(6) . . ?
C8 N2 Gd1 139.2(6) . . ?
C15 N3 C19 117.2(9) . . ?
C15 N3 Gd1 119.0(6) . . ?
C19 N3 Gd1 123.8(7) . . ?
C20 N4 C21 105.7(9) . . ?
C20 N4 Gd1 116.6(7) . . ?
C21 N4 Gd1 137.4(6) . . ?
C32 N5 C28 116.6(10) . . ?
C33 N6 C34 103.8(9) . . ?
O2 C1 O1 127.5(10) . . ?
O2 C1 C2 117.9(9) . . ?
O1 C1 C2 114.5(9) . . ?
N1 C2 C3 124.0(10) . . ?
N1 C2 C1 113.5(8) . . ?
C3 C2 C1 122.6(9) . . ?
C4 C3 C2 117.9(9) . . ?
C4 C3 H3 121.0 . . ?
C2 C3 H3 121.0 . . ?
C5 C4 C3 119.6(9) . . ?
C5 C4 H4 120.2 . . ?
C3 C4 H4 120.2 . . ?
C6 C5 C4 119.6(10) . . ?
C6 C5 H5 120.2 . . ?
C4 C5 H5 120.2 . . ?
C5 C6 N1 121.1(9) . . ?
C5 C6 C7 126.6(10) . . ?
N1 C6 C7 112.3(9) . . ?
N2 C7 O3 113.5(9) . . ?
N2 C7 C6 128.0(10) . . ?
O3 C7 C6 118.3(9) . . ?
C13 C8 C9 120.1(9) . . ?
C13 C8 N2 107.2(9) . . ?
C9 C8 N2 132.7(9) . . ?
C8 C9 C10 116.4(10) . . ?
C8 C9 H9 121.8 . . ?
C10 C9 H9 121.8 . . ?
C11 C10 C9 122.8(11) . . ?
C11 C10 H10 118.6 . . ?
C9 C10 H10 118.6 . . ?
C12 C11 C10 121.1(10) . . ?
C12 C11 H11 119.4 . . ?
C10 C11 H11 119.4 . . ?
C11 C12 C13 115.4(9) . . ?
C11 C12 H12 122.3 . . ?
C13 C12 H12 122.3 . . ?
C8 C13 O3 109.4(9) . . ?
C8 C13 C12 124.2(10) . . ?
O3 C13 C12 126.3(9) . . ?
O5 C14 O4 125.1(10) . . ?
O5 C14 C15 118.2(10) . . ?
O4 C14 C15 116.5(10) . . ?
N3 C15 C16 123.4(9) . . ?
N3 C15 C14 114.1(9) . . ?
C16 C15 C14 122.5(10) . . ?
C17 C16 C15 117.9(10) . . ?
C17 C16 H16 121.1 . . ?
C15 C16 H16 121.1 . . ?
C18 C17 C16 119.3(11) . . ?
C18 C17 H17 120.4 . . ?
C16 C17 H17 120.4 . . ?
C17 C18 C19 118.8(11) . . ?
C17 C18 H18 120.6 . . ?
C19 C18 H18 120.6 . . ?
N3 C19 C18 123.4(10) . . ?
N3 C19 C20 111.1(9) . . ?
C18 C19 C20 125.4(10) . . ?
N4 C20 O6 114.2(10) . . ?
N4 C20 C19 125.3(10) . . ?
O6 C20 C19 120.4(10) . . ?
C22 C21 C26 123.3(11) . . ?
C22 C21 N4 132.0(9) . . ?
C26 C21 N4 104.6(9) . . ?
C21 C22 C23 117.5(10) . . ?
C21 C22 H22 121.3 . . ?
C23 C22 H22 121.3 . . ?
C22 C23 C24 118.6(10) . . ?
C22 C23 H23 120.7 . . ?
C24 C23 H23 120.7 . . ?
C25 C24 C23 124.8(10) . . ?
C25 C24 H24 117.6 . . ?
C23 C24 H24 117.6 . . ?
C24 C25 C26 113.6(10) . . ?
C24 C25 H25 123.2 . . ?
C26 C25 H25 123.2 . . ?
O6 C26 C21 111.5(10) . . ?
O6 C26 C25 126.2(10) . . ?
C21 C26 C25 122.0(11) . . ?
O8 C27 O7 125.5(11) . . ?
O8 C27 C28 120.4(10) . . ?
O7 C27 C28 114.1(9) . . ?
C29 C28 N5 121.1(11) . . ?
C29 C28 C27 122.6(11) . . ?
N5 C28 C27 116.2(10) . . ?
C28 C29 C30 120.6(11) . . ?
C28 C29 H29 119.7 . . ?
C30 C29 H29 119.7 . . ?
C31 C30 C29 120.1(11) . . ?
C31 C30 H30 119.9 . . ?
C29 C30 H30 119.9 . . ?
C30 C31 C32 116.1(12) . . ?
C30 C31 H31 122.0 . . ?
C32 C31 H31 122.0 . . ?
N5 C32 C31 125.5(12) . . ?
N5 C32 C33 114.1(11) . . ?
C31 C32 C33 120.3(12) . . ?
N6 C33 O9 116.8(11) . . ?
N6 C33 C32 125.0(11) . . ?
O9 C33 C32 118.2(11) . . ?
C39 C34 C35 119.5(12) . . ?
C39 C34 N6 108.4(10) . . ?
C35 C34 N6 132.1(11) . . ?
C36 C35 C34 117.4(12) . . ?
C36 C35 H35 121.3 . . ?
C34 C35 H35 121.3 . . ?
C35 C36 C37 122.0(11) . . ?
C35 C36 H36 119.0 . . ?
C37 C36 H36 119.0 . . ?
C36 C37 C38 123.0(12) . . ?
C36 C37 H37 118.5 . . ?
C38 C37 H37 118.5 . . ?
C39 C38 C37 113.1(12) . . ?
C39 C38 H38 123.4 . . ?
C37 C38 H38 123.4 . . ?
C34 C39 C38 125.0(12) . . ?
C34 C39 O9 108.1(11) . . ?
C38 C39 O9 126.8(12) . . ?
C41A C40A H40A 109.5 . . ?
C41A C40A H40B 109.5 . . ?
H40A C40A H40B 109.5 . . ?
C41A C40A H40C 109.5 . . ?
H40A C40A H40C 109.5 . . ?
H40B C40A H40C 109.5 . . ?
N7A C41A C40A 175(6) . . ?
C41B C40B H40D 109.5 . . ?
C41B C40B H40E 109.5 . . ?
H40D C40B H40E 109.5 . . ?
C41B C40B H40F 109.5 . . ?
H40D C40B H40F 109.5 . . ?
H40E C40B H40F 109.5 . . ?
N7B C41B C40B 164(4) . . ?

loop_
_geom_bond_atom_site_label_1
_geom_bond_atom_site_label_2
_geom_bond_distance
_geom_bond_site_symmetry_2
_geom_bond_publ_flag
Gd1 O7 2.322(7) . ?
Gd1 O1 2.363(7) . ?
Gd1 O4 2.370(7) . ?
Gd1 O11 2.396(6) . ?
Gd1 O10 2.404(7) . ?
Gd1 N3 2.568(8) . ?
Gd1 N1 2.580(8) . ?
Gd1 N4 2.607(8) . ?
Gd1 N2 2.701(8) . ?
O1 C1 1.247(10) . ?
O2 C1 1.218(11) . ?
O3 C13 1.371(11) . ?
O3 C7 1.377(11) . ?
O4 C14 1.273(11) . ?
O5 C14 1.261(11) . ?
O6 C20 1.365(11) . ?
O6 C26 1.370(11) . ?
O7 C27 1.276(11) . ?
O8 C27 1.225(11) . ?
O9 C33 1.343(12) . ?
O9 C39 1.412(13) . ?
O10 H10A 0.96(2) . ?
O10 H10B 0.98(2) . ?
O11 H11A 0.97(2) . ?
O11 H11B 0.97(2) . ?
N1 C2 1.314(11) . ?
N1 C6 1.386(11) . ?
N2 C7 1.291(11) . ?
N2 C8 1.398(11) . ?
N3 C15 1.312(11) . ?
N3 C19 1.363(12) . ?
N4 C20 1.314(12) . ?
N4 C21 1.446(12) . ?
N5 C32 1.347(12) . ?
N5 C28 1.385(13) . ?
N6 C33 1.307(12) . ?
N6 C34 1.410(12) . ?
C1 C2 1.546(13) . ?
C2 C3 1.382(12) . ?
C3 C4 1.380(12) . ?
C3 H3 0.9500 . ?
C4 C5 1.376(13) . ?
C4 H4 0.9500 . ?
C5 C6 1.372(12) . ?
C5 H5 0.9500 . ?
C6 C7 1.430(13) . ?
C8 C13 1.362(12) . ?
C8 C9 1.385(13) . ?
C9 C10 1.385(13) . ?
C9 H9 0.9500 . ?
C10 C11 1.379(13) . ?
C10 H10 0.9500 . ?
C11 C12 1.372(13) . ?
C11 H11 0.9500 . ?
C12 C13 1.393(13) . ?
C12 H12 0.9500 . ?
C14 C15 1.513(13) . ?
C15 C16 1.416(12) . ?
C16 C17 1.391(13) . ?
C16 H16 0.9500 . ?
C17 C18 1.369(13) . ?
C17 H17 0.9500 . ?
C18 C19 1.379(13) . ?
C18 H18 0.9500 . ?
C19 C20 1.451(14) . ?
C21 C22 1.351(12) . ?
C21 C26 1.379(13) . ?
C22 C23 1.397(13) . ?
C22 H22 0.9500 . ?
C23 C24 1.416(13) . ?
C23 H23 0.9500 . ?
C24 C25 1.379(12) . ?
C24 H24 0.9500 . ?
C25 C26 1.412(13) . ?
C25 H25 0.9500 . ?
C27 C28 1.489(14) . ?
C28 C29 1.364(14) . ?
C29 C30 1.388(13) . ?
C29 H29 0.9500 . ?
C30 C31 1.382(15) . ?
C30 H30 0.9500 . ?
C31 C32 1.392(15) . ?
C31 H31 0.9500 . ?
C32 C33 1.480(15) . ?
C34 C39 1.374(14) . ?
C34 C35 1.387(14) . ?
C35 C36 1.354(14) . ?
C35 H35 0.9500 . ?
C36 C37 1.373(14) . ?
C36 H36 0.9500 . ?
C37 C38 1.394(15) . ?
C37 H37 0.9500 . ?
C38 C39 1.379(16) . ?
C38 H38 0.9500 . ?
C40A C41A 1.469(16) . ?
C40A H40A 0.9800 . ?
C40A H40B 0.9800 . ?
C40A H40C 0.9800 . ?
C41A N7A 1.134(16) . ?
C40B C41B 1.465(16) . ?
C40B H40D 0.9800 . ?
C40B H40E 0.9800 . ?
C40B H40F 0.9800 . ?
C41B N7B 1.148(16) . ?

loop_
_geom_hbond_atom_site_label_D
_geom_hbond_atom_site_label_H
_geom_hbond_atom_site_label_A
_geom_hbond_distance_DH
_geom_hbond_distance_HA
_geom_hbond_distance_DA
_geom_hbond_angle_DHA
_geom_hbond_site_symmetry_A
O10 H10A O5 0.96(2) 1.85(7) 2.622(10) 135(8) 2_556
O10 H10B O8 0.98(2) 1.92(4) 2.774(10) 143(6) .
O11 H11A O2 0.97(2) 1.77(5) 2.643(9) 148(8) 2
O11 H11B N5 0.97(2) 2.13(2) 3.091(11) 171(6) .
O11 H11B O9 0.97(2) 2.60(7) 3.189(10) 120(6) .

loop_
_geom_torsion_atom_site_label_1
_geom_torsion_atom_site_label_2
_geom_torsion_atom_site_label_3
_geom_torsion_atom_site_label_4
_geom_torsion
_geom_torsion_site_symmetry_1
_geom_torsion_site_symmetry_2
_geom_torsion_site_symmetry_3
_geom_torsion_site_symmetry_4
_geom_torsion_publ_flag
O7 Gd1 O1 C1 119.2(8) . . . . ?
O4 Gd1 O1 C1 -63.2(8) . . . . ?
O11 Gd1 O1 C1 80.6(8) . . . . ?
O10 Gd1 O1 C1 -127.0(8) . . . . ?
N3 Gd1 O1 C1 -126.5(8) . . . . ?
N1 Gd1 O1 C1 5.5(8) . . . . ?
N4 Gd1 O1 C1 166.5(8) . . . . ?
N2 Gd1 O1 C1 3.9(9) . . . . ?
O7 Gd1 O4 C14 108.5(8) . . . . ?
O1 Gd1 O4 C14 -68.7(7) . . . . ?
O11 Gd1 O4 C14 -135.4(7) . . . . ?
O10 Gd1 O4 C14 78.7(8) . . . . ?
N3 Gd1 O4 C14 0.8(7) . . . . ?
N1 Gd1 O4 C14 -131.0(8) . . . . ?
N4 Gd1 O4 C14 -3.1(8) . . . . ?
N2 Gd1 O4 C14 162.3(8) . . . . ?
O1 Gd1 O7 C27 -173.2(10) . . . . ?
O4 Gd1 O7 C27 10.5(13) . . . . ?
O11 Gd1 O7 C27 -131.0(12) . . . . ?
O10 Gd1 O7 C27 42.2(11) . . . . ?
N3 Gd1 O7 C27 95.7(11) . . . . ?
N1 Gd1 O7 C27 -89.6(11) . . . . ?
N4 Gd1 O7 C27 139.9(11) . . . . ?
N2 Gd1 O7 C27 -40.9(11) . . . . ?
O7 Gd1 N1 C2 -127.4(7) . . . . ?
O1 Gd1 N1 C2 -2.5(7) . . . . ?
O4 Gd1 N1 C2 94.8(7) . . . . ?
O11 Gd1 N1 C2 -88.2(7) . . . . ?
O10 Gd1 N1 C2 138.9(7) . . . . ?
N3 Gd1 N1 C2 47.6(8) . . . . ?
N4 Gd1 N1 C2 -27.1(8) . . . . ?
N2 Gd1 N1 C2 176.1(8) . . . . ?
O7 Gd1 N1 C6 57.4(8) . . . . ?
O1 Gd1 N1 C6 -177.6(8) . . . . ?
O4 Gd1 N1 C6 -80.4(7) . . . . ?
O11 Gd1 N1 C6 96.7(7) . . . . ?
O10 Gd1 N1 C6 -36.2(8) . . . . ?
N3 Gd1 N1 C6 -127.6(7) . . . . ?
N4 Gd1 N1 C6 157.7(7) . . . . ?
N2 Gd1 N1 C6 1.0(7) . . . . ?
O7 Gd1 N2 C7 -137.9(7) . . . . ?
O1 Gd1 N2 C7 -0.1(8) . . . . ?
O4 Gd1 N2 C7 73.5(7) . . . . ?
O11 Gd1 N2 C7 -72.5(7) . . . . ?
O10 Gd1 N2 C7 153.2(7) . . . . ?
N3 Gd1 N2 C7 96.9(7) . . . . ?
N1 Gd1 N2 C7 -1.6(6) . . . . ?
N4 Gd1 N2 C7 -136.0(7) . . . . ?
O7 Gd1 N2 C8 54.2(9) . . . . ?
O1 Gd1 N2 C8 -168.0(9) . . . . ?
O4 Gd1 N2 C8 -94.4(9) . . . . ?
O11 Gd1 N2 C8 119.6(9) . . . . ?
O10 Gd1 N2 C8 -14.7(9) . . . . ?
N3 Gd1 N2 C8 -71.1(10) . . . . ?
N1 Gd1 N2 C8 -169.5(10) . . . . ?
N4 Gd1 N2 C8 56.1(12) . . . . ?
O7 Gd1 N3 C15 -134.4(6) . . . . ?
O1 Gd1 N3 C15 96.9(7) . . . . ?
O4 Gd1 N3 C15 0.4(6) . . . . ?
O11 Gd1 N3 C15 139.2(6) . . . . ?
O10 Gd1 N3 C15 -83.4(7) . . . . ?
N1 Gd1 N3 C15 50.4(7) . . . . ?
N4 Gd1 N3 C15 176.9(7) . . . . ?
N2 Gd1 N3 C15 -24.6(8) . . . . ?
O7 Gd1 N3 C19 47.4(8) . . . . ?
O1 Gd1 N3 C19 -81.3(7) . . . . ?
O4 Gd1 N3 C19 -177.8(8) . . . . ?
O11 Gd1 N3 C19 -39.0(9) . . . . ?
O10 Gd1 N3 C19 98.4(7) . . . . ?
N1 Gd1 N3 C19 -127.8(7) . . . . ?
N4 Gd1 N3 C19 -1.3(7) . . . . ?
N2 Gd1 N3 C19 157.2(6) . . . . ?
O7 Gd1 N4 C20 -137.6(7) . . . . ?
O1 Gd1 N4 C20 76.6(7) . . . . ?
O4 Gd1 N4 C20 4.2(8) . . . . ?
O11 Gd1 N4 C20 156.2(7) . . . . ?
O10 Gd1 N4 C20 -70.9(7) . . . . ?
N3 Gd1 N4 C20 0.3(6) . . . . ?
N1 Gd1 N4 C20 99.5(7) . . . . ?
N2 Gd1 N4 C20 -139.6(7) . . . . ?
O7 Gd1 N4 C21 48.8(8) . . . . ?
O1 Gd1 N4 C21 -97.1(9) . . . . ?
O4 Gd1 N4 C21 -169.4(8) . . . . ?
O11 Gd1 N4 C21 -17.4(8) . . . . ?
O10 Gd1 N4 C21 115.4(9) . . . . ?
N3 Gd1 N4 C21 -173.4(10) . . . . ?
N1 Gd1 N4 C21 -74.2(9) . . . . ?
N2 Gd1 N4 C21 46.8(12) . . . . ?
Gd1 O1 C1 O2 169.3(8) . . . . ?
Gd1 O1 C1 C2 -7.2(13) . . . . ?
C6 N1 C2 C3 -4.3(15) . . . . ?
Gd1 N1 C2 C3 -179.7(7) . . . . ?
C6 N1 C2 C1 175.8(8) . . . . ?
Gd1 N1 C2 C1 0.4(11) . . . . ?
O2 C1 C2 N1 -173.1(9) . . . . ?
O1 C1 C2 N1 3.7(13) . . . . ?
O2 C1 C2 C3 7.0(15) . . . . ?
O1 C1 C2 C3 -176.2(9) . . . . ?
N1 C2 C3 C4 3.6(15) . . . . ?
C1 C2 C3 C4 -176.5(9) . . . . ?
C2 C3 C4 C5 -1.6(15) . . . . ?
C3 C4 C5 C6 0.6(15) . . . . ?
C4 C5 C6 N1 -1.3(15) . . . . ?
C4 C5 C6 C7 177.0(10) . . . . ?
C2 N1 C6 C5 3.1(14) . . . . ?
Gd1 N1 C6 C5 178.3(7) . . . . ?
C2 N1 C6 C7 -175.5(9) . . . . ?
Gd1 N1 C6 C7 -0.2(11) . . . . ?
C8 N2 C7 O3 -1.2(11) . . . . ?
Gd1 N2 C7 O3 -173.0(6) . . . . ?
C8 N2 C7 C6 174.4(10) . . . . ?
Gd1 N2 C7 C6 2.5(13) . . . . ?
C13 O3 C7 N2 0.2(11) . . . . ?
C13 O3 C7 C6 -175.8(9) . . . . ?
C5 C6 C7 N2 179.8(10) . . . . ?
N1 C6 C7 N2 -1.7(15) . . . . ?
C5 C6 C7 O3 -4.8(16) . . . . ?
N1 C6 C7 O3 173.7(8) . . . . ?
C7 N2 C8 C13 1.7(11) . . . . ?
Gd1 N2 C8 C13 170.2(7) . . . . ?
C7 N2 C8 C9 179.1(11) . . . . ?
Gd1 N2 C8 C9 -12.4(18) . . . . ?
C13 C8 C9 C10 -2.0(15) . . . . ?
N2 C8 C9 C10 -179.2(10) . . . . ?
C8 C9 C10 C11 1.2(16) . . . . ?
C9 C10 C11 C12 -0.5(17) . . . . ?
C10 C11 C12 C13 0.6(15) . . . . ?
C9 C8 C13 O3 -179.4(9) . . . . ?
N2 C8 C13 O3 -1.6(11) . . . . ?
C9 C8 C13 C12 2.3(16) . . . . ?
N2 C8 C13 C12 -179.8(9) . . . . ?
C7 O3 C13 C8 0.9(11) . . . . ?
C7 O3 C13 C12 179.1(10) . . . . ?
C11 C12 C13 C8 -1.6(16) . . . . ?
C11 C12 C13 O3 -179.5(9) . . . . ?
Gd1 O4 C14 O5 172.5(7) . . . . ?
Gd1 O4 C14 C15 -1.8(12) . . . . ?
C19 N3 C15 C16 -1.2(13) . . . . ?
Gd1 N3 C15 C16 -179.5(7) . . . . ?
C19 N3 C15 C14 177.0(8) . . . . ?
Gd1 N3 C15 C14 -1.3(10) . . . . ?
O5 C14 C15 N3 -172.7(8) . . . . ?
O4 C14 C15 N3 2.0(13) . . . . ?
O5 C14 C15 C16 5.5(14) . . . . ?
O4 C14 C15 C16 -179.8(8) . . . . ?
N3 C15 C16 C17 -0.4(14) . . . . ?
C14 C15 C16 C17 -178.4(9) . . . . ?
C15 C16 C17 C18 2.1(15) . . . . ?
C16 C17 C18 C19 -2.3(15) . . . . ?
C15 N3 C19 C18 1.0(14) . . . . ?
Gd1 N3 C19 C18 179.3(7) . . . . ?
C15 N3 C19 C20 -176.2(8) . . . . ?
Gd1 N3 C19 C20 2.1(11) . . . . ?
C17 C18 C19 N3 0.7(15) . . . . ?
C17 C18 C19 C20 177.5(9) . . . . ?
C21 N4 C20 O6 -2.4(11) . . . . ?
Gd1 N4 C20 O6 -177.9(6) . . . . ?
C21 N4 C20 C19 176.3(9) . . . . ?
Gd1 N4 C20 C19 0.7(13) . . . . ?
C26 O6 C20 N4 0.0(11) . . . . ?
C26 O6 C20 C19 -178.6(8) . . . . ?
N3 C19 C20 N4 -1.8(14) . . . . ?
C18 C19 C20 N4 -179.0(9) . . . . ?
N3 C19 C20 O6 176.7(8) . . . . ?
C18 C19 C20 O6 -0.4(15) . . . . ?
C20 N4 C21 C22 -179.8(10) . . . . ?
Gd1 N4 C21 C22 -5.7(16) . . . . ?
C20 N4 C21 C26 3.6(10) . . . . ?
Gd1 N4 C21 C26 177.8(7) . . . . ?
C26 C21 C22 C23 -2.0(14) . . . . ?
N4 C21 C22 C23 -178.0(9) . . . . ?
C21 C22 C23 C24 0.0(14) . . . . ?
C22 C23 C24 C25 -0.4(15) . . . . ?
C23 C24 C25 C26 2.6(14) . . . . ?
C20 O6 C26 C21 2.5(10) . . . . ?
C20 O6 C26 C25 176.9(9) . . . . ?
C22 C21 C26 O6 179.3(9) . . . . ?
N4 C21 C26 O6 -3.8(10) . . . . ?
C22 C21 C26 C25 4.6(14) . . . . ?
N4 C21 C26 C25 -178.5(9) . . . . ?
C24 C25 C26 O6 -178.4(9) . . . . ?
C24 C25 C26 C21 -4.6(13) . . . . ?
Gd1 O7 C27 O8 -59.9(16) . . . . ?
Gd1 O7 C27 C28 119.5(10) . . . . ?
C32 N5 C28 C29 -0.7(14) . . . . ?
C32 N5 C28 C27 174.9(8) . . . . ?
O8 C27 C28 C29 0.2(15) . . . . ?
O7 C27 C28 C29 -179.3(10) . . . . ?
O8 C27 C28 N5 -175.4(9) . . . . ?
O7 C27 C28 N5 5.1(13) . . . . ?
N5 C28 C29 C30 -1.6(16) . . . . ?
C27 C28 C29 C30 -177.0(9) . . . . ?
C28 C29 C30 C31 3.9(16) . . . . ?
C29 C30 C31 C32 -3.7(16) . . . . ?
C28 N5 C32 C31 0.9(15) . . . . ?
C28 N5 C32 C33 -175.3(9) . . . . ?
C30 C31 C32 N5 1.3(17) . . . . ?
C30 C31 C32 C33 177.3(10) . . . . ?
C34 N6 C33 O9 0.3(13) . . . . ?
C34 N6 C33 C32 -179.1(10) . . . . ?
C39 O9 C33 N6 0.5(13) . . . . ?
C39 O9 C33 C32 180.0(9) . . . . ?
N5 C32 C33 N6 167.4(10) . . . . ?
C31 C32 C33 N6 -9.1(17) . . . . ?
N5 C32 C33 O9 -12.1(14) . . . . ?
C31 C32 C33 O9 171.5(10) . . . . ?
C33 N6 C34 C39 -1.1(12) . . . . ?
C33 N6 C34 C35 179.1(12) . . . . ?
C39 C34 C35 C36 0.8(16) . . . . ?
N6 C34 C35 C36 -179.4(11) . . . . ?
C34 C35 C36 C37 -0.3(17) . . . . ?
C35 C36 C37 C38 0.1(19) . . . . ?
C36 C37 C38 C39 -0.4(19) . . . . ?
C35 C34 C39 C38 -1.3(19) . . . . ?
N6 C34 C39 C38 179.0(11) . . . . ?
C35 C34 C39 O9 -178.7(9) . . . . ?
N6 C34 C39 O9 1.5(12) . . . . ?
C37 C38 C39 C34 1.0(19) . . . . ?
C37 C38 C39 O9 178.0(11) . . . . ?
C33 O9 C39 C34 -1.2(12) . . . . ?
C33 O9 C39 C38 -178.6(12) . . . . ?
